data_7033770
loop_
_publ_author_name
'Cao, Deng-Ke'
'Wei, Ruo-Hong'
'Li, Xiao-Xiong'
'Chen, Jun-Feng'
'Ward, Michael D.'

_publ_section_title
;
 Heteroleptic Ir(iii) complexes based on 2-(2,4-difluorophenyl)-pyridine
 and bisthienylethene: structures, luminescence and photochromic
 properties.
;
_journal_issue 9
_journal_name_full 'Dalton transactions (Cambridge, England : 2003)'
_journal_page_first 4289
_journal_page_last 4296
_journal_paper_doi 10.1039/c4dt03973d
_journal_volume 44
_journal_year 2015
_chemical_formula_sum 'C27 H24 N2 O S2'
_chemical_formula_weight 456.60
_chemical_name_systematic
; 
 ? 
;
_space_group_IT_number 2
_symmetry_cell_setting triclinic
_symmetry_space_group_name_Hall '-P 1'
_symmetry_space_group_name_H-M 'P -1'
_atom_sites_solution_hydrogens geom
_atom_sites_solution_primary direct
_atom_sites_solution_secondary difmap
_audit_creation_method SHELXL-97
_audit_update_record
;
2014-09-07 deposited with the CCDC.
2015-01-22 downloaded from the CCDC.
;
_cell_angle_alpha 103.512(2)
_cell_angle_beta 92.109(2)
_cell_angle_gamma 111.527(2)
_cell_formula_units_Z 4
_cell_length_a 11.5307(13)
_cell_length_b 12.7677(14)
_cell_length_c 18.229(2)
_cell_measurement_reflns_used 3743
_cell_measurement_temperature 173(2)
_cell_measurement_theta_max 23.89
_cell_measurement_theta_min 2.29
_cell_volume 2405.0(5)
_computing_cell_refinement SMART
_computing_data_collection 'SMART (Bruker, 2000)'
_computing_data_reduction 'SAINT (Bruker, 2000)'
_computing_molecular_graphics SHELXTL
_computing_publication_material SHELXTL
_computing_structure_refinement SHELXTL
_computing_structure_solution 'SHELXTL (Bruker, 2000)'
_diffrn_ambient_temperature 173(2)
_diffrn_measured_fraction_theta_full 0.991
_diffrn_measured_fraction_theta_max 0.991
_diffrn_measurement_device_type 'Bruker Smart Aepex CCD area detector'
_diffrn_measurement_method 'phi and omega scans'
_diffrn_radiation_monochromator graphite
_diffrn_radiation_source 'fine-focus sealed tube'
_diffrn_radiation_type MoK\a
_diffrn_radiation_wavelength 0.71073
_diffrn_reflns_av_R_equivalents 0.0358
_diffrn_reflns_av_sigmaI/netI 0.0569
_diffrn_reflns_limit_h_max 13
_diffrn_reflns_limit_h_min -14
_diffrn_reflns_limit_k_max 15
_diffrn_reflns_limit_k_min -12
_diffrn_reflns_limit_l_max 22
_diffrn_reflns_limit_l_min -22
_diffrn_reflns_number 19604
_diffrn_reflns_theta_full 26.00
_diffrn_reflns_theta_max 26.00
_diffrn_reflns_theta_min 1.85
_exptl_absorpt_coefficient_mu 0.243
_exptl_absorpt_correction_T_max 0.957
_exptl_absorpt_correction_T_min 0.948
_exptl_absorpt_correction_type multi-scan
_exptl_absorpt_process_details 'SADABS, Bruker(2000)'
_exptl_crystal_colour colorless
_exptl_crystal_density_diffrn 1.261
_exptl_crystal_density_method 'not measured'
_exptl_crystal_description blocky
_exptl_crystal_F_000 960
_exptl_crystal_size_max 0.22
_exptl_crystal_size_mid 0.20
_exptl_crystal_size_min 0.18
_refine_diff_density_max 0.289
_refine_diff_density_min -0.332
_refine_diff_density_rms 0.074
_refine_ls_extinction_method none
_refine_ls_goodness_of_fit_ref 1.008
_refine_ls_hydrogen_treatment constr
_refine_ls_matrix_type full
_refine_ls_number_parameters 577
_refine_ls_number_reflns 9357
_refine_ls_number_restraints 10
_refine_ls_restrained_S_all 1.010
_refine_ls_R_factor_all 0.1162
_refine_ls_R_factor_gt 0.0588
_refine_ls_shift/su_max 0.001
_refine_ls_shift/su_mean 0.000
_refine_ls_structure_factor_coef Fsqd
_refine_ls_weighting_details 'calc w=1/[\s^2^(Fo^2^)+(0.1144P)^2^+0.0000P] where P=(Fo^2^+2Fc^2^)/3'
_refine_ls_weighting_scheme calc
_refine_ls_wR_factor_gt 0.1687
_refine_ls_wR_factor_ref 0.2153
_reflns_number_gt 4982
_reflns_number_total 9357
_reflns_threshold_expression >2sigma(I)
_cod_data_source_file c4dt03973d2.cif
_cod_data_source_block 1
_cod_depositor_comments
;
The following automatic conversions were performed:

'_symmetry_cell_setting' value 'Triclinic' changed to 'triclinic'
according to
/usr/data/users/saulius/crontab/automatic-downloads/rss-feeds/RSC/lib/dictionaries/cif_core.dic
dictionary named 'cif_core.dic' version 2.4.2 from 2011-04-26.

Automatic conversion script
Id: cif_fix_values 3008 2015-01-20 13:52:24Z robertas 

 Adding full bibliography for 7033769--7033772.cif.
;
_cod_original_sg_symbol_Hall '-P 1   '
_cod_original_sg_symbol_H-M 'P-1   '
_cod_database_code 7033770

loop_
_symmetry_equiv_pos_as_xyz
'x, y, z'
'-x, -y, -z'

loop_
_atom_site_label
_atom_site_type_symbol
_atom_site_fract_x
_atom_site_fract_y
_atom_site_fract_z
_atom_site_U_iso_or_equiv
_atom_site_adp_type
_atom_site_occupancy
_atom_site_symmetry_multiplicity
_atom_site_calc_flag
_atom_site_refinement_flags
S1 S 0.62891(8) 1.02391(9) 0.20596(5) 0.0783(3) Uani 1 1 d .
S2 S 0.17194(12) 1.14579(17) 0.36931(8) 0.1379(6) Uani 1 1 d U
S3 S 0.52337(9) 0.32178(10) 1.13550(6) 0.0913(3) Uani 1 1 d U
S4 S 0.87576(9) 0.03622(9) 1.07445(5) 0.0758(3) Uani 1 1 d .
O1 O 0.1225(3) 0.7350(4) 0.50303(17) 0.1275(13) Uani 1 1 d .
H1A H 0.1581 0.7887 0.4815 0.191 Uiso 1 1 d R
O2 O 0.7365(3) 0.5268(3) 0.86428(19) 0.1081(9) Uani 1 1 d U
H2B H 0.7338 0.4929 0.8995 0.162 Uiso 1 1 d R
N1 N 0.2898(3) 0.8651(3) 0.44069(17) 0.0891(10) Uani 1 1 d .
N2 N 0.4518(2) 0.8252(3) 0.39939(15) 0.0757(8) Uani 1 1 d .
N3 N 0.7677(3) 0.3857(2) 0.93512(16) 0.0689(7) Uani 1 1 d .
N4 N 0.9067(2) 0.3048(2) 0.91012(13) 0.0569(6) Uani 1 1 d .
C1 C 0.1953(4) 0.6716(5) 0.5050(2) 0.1092(17) Uani 1 1 d .
C2 C 0.1488(5) 0.5809(6) 0.5392(3) 0.134(2) Uani 1 1 d .
H2A H 0.0750 0.5683 0.5611 0.161 Uiso 1 1 calc R
C3 C 0.2146(6) 0.5091(6) 0.5399(3) 0.145(3) Uani 1 1 d .
H3B H 0.1816 0.4441 0.5588 0.174 Uiso 1 1 calc R
C4 C 0.3252(5) 0.5337(5) 0.5134(3) 0.1253(18) Uani 1 1 d .
H4A H 0.3707 0.4874 0.5158 0.150 Uiso 1 1 calc R
C5 C 0.3734(5) 0.6288(5) 0.4821(3) 0.1135(16) Uani 1 1 d .
H5A H 0.4515 0.6453 0.4649 0.136 Uiso 1 1 calc R
C6 C 0.3082(4) 0.6985(4) 0.4761(2) 0.0906(13) Uani 1 1 d .
C7 C 0.3509(4) 0.7966(4) 0.4404(2) 0.0880(12) Uani 1 1 d .
C8 C 0.5326(3) 0.7659(3) 0.37673(18) 0.0741(10) Uani 1 1 d .
C9 C 0.6483(4) 0.7996(4) 0.4187(2) 0.0897(11) Uani 1 1 d .
H9A H 0.6734 0.8606 0.4629 0.108 Uiso 1 1 calc R
C10 C 0.7265(5) 0.7426(5) 0.3950(4) 0.1124(15) Uani 1 1 d .
H10A H 0.8039 0.7638 0.4236 0.135 Uiso 1 1 calc R
C11 C 0.6895(7) 0.6544(6) 0.3288(4) 0.1260(19) Uani 1 1 d .
H11A H 0.7435 0.6174 0.3122 0.151 Uiso 1 1 calc R
C12 C 0.5764(7) 0.6201(5) 0.2873(3) 0.128(2) Uani 1 1 d .
H12A H 0.5521 0.5591 0.2431 0.154 Uiso 1 1 calc R
C13 C 0.4969(5) 0.6763(4) 0.3108(2) 0.1019(14) Uani 1 1 d .
H13A H 0.4192 0.6535 0.2822 0.122 Uiso 1 1 calc R
C14 C 0.4501(3) 0.9181(3) 0.37310(18) 0.0714(9) Uani 1 1 d .
C15 C 0.3493(3) 0.9416(4) 0.3987(2) 0.0810(11) Uani 1 1 d .
C16 C 0.3742(4) 0.8907(4) 0.2045(2) 0.1160(17) Uani 1 1 d .
H16A H 0.3165 0.8562 0.2369 0.174 Uiso 1 1 calc R
H16B H 0.3746 0.8306 0.1616 0.174 Uiso 1 1 calc R
H16C H 0.3487 0.9452 0.1869 0.174 Uiso 1 1 calc R
C17 C 0.5034(3) 0.9530(3) 0.24811(18) 0.0711(9) Uani 1 1 d .
C18 C 0.5391(3) 0.9678(3) 0.32298(18) 0.0637(8) Uani 1 1 d .
C19 C 0.6696(3) 1.0366(3) 0.34537(19) 0.0697(9) Uani 1 1 d .
H19A H 0.7091 1.0540 0.3946 0.084 Uiso 1 1 calc R
C20 C 0.7318(3) 1.0749(3) 0.2890(2) 0.0670(8) Uani 1 1 d .
C21 C 0.8648(3) 1.1510(3) 0.2912(2) 0.0877(11) Uani 1 1 d .
H21A H 0.9085 1.1714 0.3415 0.132 Uiso 1 1 calc R
H21B H 0.8691 1.2208 0.2780 0.132 Uiso 1 1 calc R
H21C H 0.9033 1.1104 0.2554 0.132 Uiso 1 1 calc R
C22 C 0.0701(4) 0.9285(6) 0.3987(3) 0.157(3) Uani 1 1 d .
H22A H 0.0918 0.8663 0.4076 0.236 Uiso 1 1 calc R
H22B H 0.0083 0.8989 0.3543 0.236 Uiso 1 1 calc R
H22C H 0.0362 0.9595 0.4420 0.236 Uiso 1 1 calc R
C23 C 0.1847(4) 1.0227(5) 0.3865(3) 0.1185(12) Uani 1 1 d U
C24 C 0.3057(3) 1.0300(4) 0.38570(19) 0.0860(12) Uani 1 1 d .
C25 C 0.3847(4) 1.1354(4) 0.3705(2) 0.0902(12) Uani 1 1 d .
H25A H 0.4701 1.1541 0.3678 0.108 Uiso 1 1 calc R
C26 C 0.3269(4) 1.2065(5) 0.3603(2) 0.0993(13) Uani 1 1 d .
C27 C 0.3789(5) 1.3213(5) 0.3419(3) 0.1326(19) Uani 1 1 d .
H27A H 0.4672 1.3426 0.3387 0.199 Uiso 1 1 calc R
H27B H 0.3668 1.3797 0.3812 0.199 Uiso 1 1 calc R
H27C H 0.3362 1.3156 0.2941 0.199 Uiso 1 1 calc R
C28 C 0.8095(4) 0.4989(3) 0.8160(2) 0.0820(9) Uani 1 1 d U
C29 C 0.8266(4) 0.5458(4) 0.7524(3) 0.1053(13) Uani 1 1 d U
H29A H 0.7902 0.5985 0.7480 0.126 Uiso 1 1 calc R
C30 C 0.8929(4) 0.5173(4) 0.6985(3) 0.1011(13) Uani 1 1 d U
H30A H 0.9031 0.5504 0.6576 0.121 Uiso 1 1 calc R
C31 C 0.9446(4) 0.4405(4) 0.7038(2) 0.1006(13) Uani 1 1 d .
H31A H 0.9890 0.4194 0.6653 0.121 Uiso 1 1 calc R
C32 C 0.9345(4) 0.3923(4) 0.7636(2) 0.0925(12) Uani 1 1 d .
H32A H 0.9714 0.3391 0.7653 0.111 Uiso 1 1 calc R
C33 C 0.8680(3) 0.4226(3) 0.8232(2) 0.0695(9) Uani 1 1 d .
C34 C 0.8510(3) 0.3724(3) 0.88812(18) 0.0635(8) Uani 1 1 d .
C35 C 1.0068(3) 0.2760(3) 0.87938(17) 0.0575(7) Uani 1 1 d .
C36 C 1.1267(3) 0.3591(3) 0.8965(2) 0.0811(10) Uani 1 1 d .
H36A H 1.1425 0.4330 0.9279 0.097 Uiso 1 1 calc R
C37 C 1.2255(4) 0.3324(5) 0.8664(3) 0.0976(13) Uani 1 1 d .
H37A H 1.3070 0.3888 0.8758 0.117 Uiso 1 1 calc R
C38 C 1.1997(5) 0.2225(6) 0.8232(3) 0.1043(15) Uani 1 1 d .
H38A H 1.2653 0.2030 0.8046 0.125 Uiso 1 1 calc R
C39 C 1.0808(4) 0.1402(4) 0.8064(2) 0.0916(12) Uani 1 1 d .
H39A H 1.0650 0.0659 0.7755 0.110 Uiso 1 1 calc R
C40 C 0.9840(3) 0.1671(3) 0.8351(2) 0.0750(9) Uani 1 1 d .
H40A H 0.9024 0.1107 0.8241 0.090 Uiso 1 1 calc R
C41 C 0.7697(3) 0.3255(3) 0.98899(17) 0.0605(8) Uani 1 1 d .
C42 C 0.8542(3) 0.2738(3) 0.97378(17) 0.0593(7) Uani 1 1 d .
C43 C 0.4892(4) 0.3092(5) 0.9803(3) 0.1170(16) Uani 1 1 d .
H43A H 0.5328 0.3091 0.9365 0.175 Uiso 1 1 calc R
H43B H 0.4636 0.3742 0.9904 0.175 Uiso 1 1 calc R
H43C H 0.4163 0.2378 0.9709 0.175 Uiso 1 1 calc R
C44 C 0.5747(3) 0.3196(3) 1.0478(2) 0.0759(9) Uani 1 1 d U
C45 C 0.6946(3) 0.3244(3) 1.05119(18) 0.0626(8) Uani 1 1 d .
C46 C 0.7437(3) 0.3325(3) 1.12770(19) 0.0695(9) Uani 1 1 d .
H46A H 0.8249 0.3378 1.1404 0.083 Uiso 1 1 calc R
C47 C 0.6633(3) 0.3318(3) 1.1781(2) 0.0764(9) Uani 1 1 d .
C48 C 0.6838(4) 0.3396(4) 1.2621(2) 0.1033(13) Uani 1 1 d .
H48A H 0.7675 0.3451 1.2756 0.155 Uiso 1 1 calc R
H48B H 0.6239 0.2710 1.2724 0.155 Uiso 1 1 calc R
H48C H 0.6730 0.4075 1.2914 0.155 Uiso 1 1 calc R
C49 C 0.6666(3) 0.0409(3) 0.9975(2) 0.0828(10) Uani 1 1 d .
H49A H 0.6413 0.0857 0.9694 0.124 Uiso 1 1 calc R
H49B H 0.6227 0.0364 1.0411 0.124 Uiso 1 1 calc R
H49C H 0.6467 -0.0363 0.9655 0.124 Uiso 1 1 calc R
C50 C 0.8037(3) 0.0981(3) 1.02277(17) 0.0624(8) Uani 1 1 d .
C51 C 0.8897(3) 0.1985(3) 1.01214(17) 0.0583(7) Uani 1 1 d .
C52 C 1.0128(3) 0.2230(3) 1.04548(18) 0.0676(8) Uani 1 1 d .
H52A H 1.0822 0.2876 1.0425 0.081 Uiso 1 1 calc R
C53 C 1.0212(3) 0.1448(3) 1.08203(19) 0.0734(9) Uani 1 1 d .
C54 C 1.1344(4) 0.1439(4) 1.1247(2) 0.0969(12) Uani 1 1 d .
H54A H 1.2073 0.2105 1.1228 0.145 Uiso 1 1 calc R
H54B H 1.1467 0.0737 1.1019 0.145 Uiso 1 1 calc R
H54C H 1.1217 0.1472 1.1768 0.145 Uiso 1 1 calc R

loop_
_atom_site_aniso_label
_atom_site_aniso_U_11
_atom_site_aniso_U_22
_atom_site_aniso_U_33
_atom_site_aniso_U_23
_atom_site_aniso_U_13
_atom_site_aniso_U_12
S1 0.0756(6) 0.0870(7) 0.0594(5) 0.0169(5) 0.0174(4) 0.0176(5)
S2 0.0880(8) 0.2269(18) 0.1117(10) 0.0217(10) 0.0060(7) 0.0902(10)
S3 0.0860(7) 0.1027(8) 0.0860(7) 0.0144(6) 0.0191(5) 0.0434(6)
S4 0.0897(6) 0.0833(6) 0.0740(6) 0.0411(5) 0.0196(5) 0.0423(5)
O1 0.0769(19) 0.175(3) 0.085(2) 0.029(2) 0.0263(16) -0.001(2)
O2 0.122(2) 0.114(2) 0.126(3) 0.066(2) 0.0254(17) 0.0663(19)
N1 0.0582(17) 0.119(3) 0.0610(19) 0.0108(18) 0.0139(14) 0.0088(18)
N2 0.0648(17) 0.088(2) 0.0538(16) 0.0125(15) 0.0158(13) 0.0093(15)
N3 0.0818(18) 0.0586(16) 0.0648(17) 0.0172(13) -0.0067(14) 0.0263(14)
N4 0.0657(15) 0.0556(15) 0.0481(14) 0.0176(11) 0.0055(11) 0.0201(12)
C1 0.072(3) 0.146(4) 0.060(2) 0.018(3) 0.006(2) -0.008(3)
C2 0.091(4) 0.172(6) 0.068(3) 0.042(3) 0.008(3) -0.034(4)
C3 0.126(5) 0.159(6) 0.080(3) 0.050(4) 0.002(3) -0.032(4)
C4 0.139(4) 0.138(4) 0.082(3) 0.051(3) 0.037(3) 0.018(3)
C5 0.104(3) 0.131(4) 0.080(3) 0.039(3) 0.025(2) 0.008(3)
C6 0.077(2) 0.111(3) 0.0452(19) 0.013(2) 0.0121(17) -0.003(2)
C7 0.067(2) 0.107(3) 0.051(2) 0.008(2) 0.0148(17) -0.003(2)
C8 0.079(2) 0.071(2) 0.0520(19) 0.0115(17) 0.0240(17) 0.0084(18)
C9 0.086(3) 0.091(3) 0.074(2) 0.016(2) 0.020(2) 0.017(2)
C10 0.098(3) 0.115(4) 0.140(5) 0.062(4) 0.046(3) 0.039(3)
C11 0.179(6) 0.108(4) 0.128(5) 0.061(4) 0.086(4) 0.073(4)
C12 0.201(6) 0.089(4) 0.091(4) 0.017(3) 0.063(4) 0.052(4)
C13 0.119(3) 0.078(3) 0.075(3) 0.016(2) 0.012(2) 0.002(3)
C14 0.0558(18) 0.089(3) 0.0484(18) 0.0044(17) 0.0077(14) 0.0125(17)
C15 0.0573(19) 0.109(3) 0.055(2) 0.007(2) 0.0076(15) 0.016(2)
C16 0.083(3) 0.150(4) 0.060(2) 0.011(2) -0.0049(19) -0.005(3)
C17 0.0617(18) 0.079(2) 0.0483(18) 0.0038(16) 0.0085(14) 0.0082(16)
C18 0.0518(17) 0.067(2) 0.0572(19) 0.0070(15) 0.0124(14) 0.0117(15)
C19 0.0609(19) 0.082(2) 0.060(2) 0.0148(17) 0.0059(15) 0.0239(17)
C20 0.0548(17) 0.067(2) 0.077(2) 0.0154(17) 0.0136(15) 0.0225(15)
C21 0.060(2) 0.092(3) 0.107(3) 0.031(2) 0.0204(19) 0.0210(19)
C22 0.056(3) 0.241(7) 0.152(5) 0.051(5) 0.019(3) 0.032(3)
C23 0.062(2) 0.197(4) 0.086(3) 0.016(3) 0.010(2) 0.052(3)
C24 0.057(2) 0.125(4) 0.054(2) 0.004(2) 0.0078(15) 0.023(2)
C25 0.066(2) 0.131(4) 0.072(2) 0.012(2) 0.0062(18) 0.046(3)
C26 0.092(3) 0.141(4) 0.074(3) 0.015(3) 0.004(2) 0.065(3)
C27 0.134(4) 0.168(6) 0.119(4) 0.025(4) -0.002(3) 0.094(4)
C28 0.088(2) 0.072(2) 0.083(3) 0.034(2) -0.0055(16) 0.0203(19)
C29 0.118(3) 0.097(3) 0.119(4) 0.063(3) 0.004(2) 0.042(3)
C30 0.115(3) 0.097(3) 0.081(3) 0.050(2) -0.0083(19) 0.017(3)
C31 0.131(4) 0.108(3) 0.064(2) 0.038(2) 0.007(2) 0.038(3)
C32 0.128(3) 0.099(3) 0.065(2) 0.039(2) 0.012(2) 0.050(3)
C33 0.080(2) 0.0559(19) 0.063(2) 0.0217(16) -0.0116(16) 0.0139(17)
C34 0.076(2) 0.0570(19) 0.0519(18) 0.0131(15) -0.0007(15) 0.0205(16)
C35 0.0595(18) 0.0548(19) 0.0541(18) 0.0211(15) 0.0016(13) 0.0140(15)
C36 0.086(2) 0.075(2) 0.068(2) 0.0212(18) 0.0082(18) 0.014(2)
C37 0.073(2) 0.129(4) 0.088(3) 0.046(3) 0.023(2) 0.024(3)
C38 0.116(4) 0.149(5) 0.100(3) 0.066(3) 0.049(3) 0.086(4)
C39 0.120(4) 0.083(3) 0.091(3) 0.029(2) 0.031(3) 0.055(3)
C40 0.083(2) 0.060(2) 0.074(2) 0.0180(18) 0.0071(18) 0.0194(18)
C41 0.0686(19) 0.0569(19) 0.0537(18) 0.0136(15) -0.0014(14) 0.0232(16)
C42 0.0626(18) 0.0529(18) 0.0537(18) 0.0136(14) -0.0028(14) 0.0140(14)
C43 0.096(3) 0.150(4) 0.103(3) 0.018(3) -0.011(2) 0.058(3)
C44 0.070(2) 0.079(2) 0.0751(16) 0.0108(18) 0.0004(15) 0.0309(18)
C45 0.0688(19) 0.0517(18) 0.066(2) 0.0105(15) 0.0018(15) 0.0252(15)
C46 0.081(2) 0.063(2) 0.067(2) 0.0125(16) 0.0099(17) 0.0339(18)
C47 0.092(2) 0.072(2) 0.067(2) 0.0104(17) 0.0156(18) 0.0380(19)
C48 0.146(4) 0.107(3) 0.071(3) 0.025(2) 0.027(2) 0.062(3)
C49 0.075(2) 0.078(2) 0.090(3) 0.034(2) 0.0032(18) 0.0160(19)
C50 0.071(2) 0.065(2) 0.0552(18) 0.0240(15) 0.0102(15) 0.0257(16)
C51 0.0675(18) 0.0596(19) 0.0500(17) 0.0185(14) 0.0059(14) 0.0248(15)
C52 0.0620(19) 0.080(2) 0.065(2) 0.0301(17) 0.0112(15) 0.0264(17)
C53 0.076(2) 0.097(3) 0.063(2) 0.0319(19) 0.0138(16) 0.045(2)
C54 0.089(3) 0.133(4) 0.088(3) 0.041(3) 0.003(2) 0.058(3)

loop_
_atom_type_symbol
_atom_type_description
_atom_type_scat_dispersion_real
_atom_type_scat_dispersion_imag
_atom_type_scat_source
C C 0.0033 0.0016 'International Tables Vol C Tables 4.2.6.8 and 6.1.1.4'
H H 0.0000 0.0000 'International Tables Vol C Tables 4.2.6.8 and 6.1.1.4'
N N 0.0061 0.0033 'International Tables Vol C Tables 4.2.6.8 and 6.1.1.4'
O O 0.0106 0.0060 'International Tables Vol C Tables 4.2.6.8 and 6.1.1.4'
S S 0.1246 0.1234 'International Tables Vol C Tables 4.2.6.8 and 6.1.1.4'

loop_
_geom_angle_atom_site_label_1
_geom_angle_atom_site_label_2
_geom_angle_atom_site_label_3
_geom_angle
C17 S1 C20 92.98(16)
C26 S2 C23 93.0(2)
C47 S3 C44 93.28(17)
C53 S4 C50 92.91(16)
C1 O1 H1A 109.1
C28 O2 H2B 109.0
C7 N1 C15 107.2(3)
C7 N2 C14 106.1(3)
C7 N2 C8 129.9(4)
C14 N2 C8 123.5(3)
C34 N3 C41 107.7(3)
C34 N4 C42 107.4(2)
C34 N4 C35 128.1(3)
C42 N4 C35 124.4(2)
O1 C1 C6 121.7(5)
O1 C1 C2 115.5(5)
C6 C1 C2 122.8(6)
C1 C2 C3 118.7(6)
C1 C2 H2A 120.7
C3 C2 H2A 120.7
C4 C3 C2 119.9(6)
C4 C3 H3B 120.1
C2 C3 H3B 120.1
C3 C4 C5 120.5(6)
C3 C4 H4A 119.7
C5 C4 H4A 119.7
C6 C5 C4 121.7(5)
C6 C5 H5A 119.1
C4 C5 H5A 119.1
C1 C6 C5 116.2(5)
C1 C6 C7 119.4(5)
C5 C6 C7 124.4(4)
N1 C7 N2 111.0(4)
N1 C7 C6 122.0(4)
N2 C7 C6 126.9(5)
C9 C8 C13 119.6(4)
C9 C8 N2 120.6(3)
C13 C8 N2 119.7(4)
C10 C9 C8 119.8(4)
C10 C9 H9A 120.1
C8 C9 H9A 120.1
C11 C10 C9 119.5(5)
C11 C10 H10A 120.2
C9 C10 H10A 120.2
C12 C11 C10 121.3(5)
C12 C11 H11A 119.4
C10 C11 H11A 119.4
C11 C12 C13 119.6(5)
C11 C12 H12A 120.2
C13 C12 H12A 120.2
C8 C13 C12 120.1(5)
C8 C13 H13A 119.9
C12 C13 H13A 119.9
C15 C14 N2 106.7(3)
C15 C14 C18 131.4(4)
N2 C14 C18 121.7(3)
C14 C15 N1 109.0(4)
C14 C15 C24 128.4(4)
N1 C15 C24 122.6(3)
C17 C16 H16A 109.5
C17 C16 H16B 109.5
H16A C16 H16B 109.5
C17 C16 H16C 109.5
H16A C16 H16C 109.5
H16B C16 H16C 109.5
C18 C17 C16 128.0(3)
C18 C17 S1 110.9(2)
C16 C17 S1 121.0(3)
C17 C18 C19 112.1(3)
C17 C18 C14 122.4(3)
C19 C18 C14 125.5(3)
C20 C19 C18 114.5(3)
C20 C19 H19A 122.8
C18 C19 H19A 122.8
C19 C20 C21 130.0(3)
C19 C20 S1 109.6(2)
C21 C20 S1 120.4(3)
C20 C21 H21A 109.5
C20 C21 H21B 109.5
H21A C21 H21B 109.5
C20 C21 H21C 109.5
H21A C21 H21C 109.5
H21B C21 H21C 109.5
C23 C22 H22A 109.5
C23 C22 H22B 109.5
H22A C22 H22B 109.5
C23 C22 H22C 109.5
H22A C22 H22C 109.5
H22B C22 H22C 109.5
C24 C23 C22 130.5(6)
C24 C23 S2 110.5(4)
C22 C23 S2 119.0(4)
C23 C24 C25 111.4(5)
C23 C24 C15 124.8(4)
C25 C24 C15 123.8(3)
C26 C25 C24 115.1(4)
C26 C25 H25A 122.5
C24 C25 H25A 122.5
C25 C26 C27 129.7(4)
C25 C26 S2 110.0(4)
C27 C26 S2 120.2(4)
C26 C27 H27A 109.5
C26 C27 H27B 109.5
H27A C27 H27B 109.5
C26 C27 H27C 109.5
H27A C27 H27C 109.5
H27B C27 H27C 109.5
O2 C28 C33 123.5(3)
O2 C28 C29 118.3(4)
C33 C28 C29 118.2(4)
C30 C29 C28 122.4(4)
C30 C29 H29A 118.8
C28 C29 H29A 118.8
C29 C30 C31 119.3(4)
C29 C30 H30A 120.4
C31 C30 H30A 120.4
C30 C31 C32 122.2(5)
C30 C31 H31A 118.9
C32 C31 H31A 118.9
C31 C32 C33 120.4(4)
C31 C32 H32A 119.8
C33 C32 H32A 119.8
C28 C33 C32 117.4(3)
C28 C33 C34 119.2(3)
C32 C33 C34 123.2(3)
N3 C34 N4 109.6(3)
N3 C34 C33 121.0(3)
N4 C34 C33 129.4(3)
C40 C35 C36 120.3(3)
C40 C35 N4 120.7(3)
C36 C35 N4 119.0(3)
C35 C36 C37 119.6(4)
C35 C36 H36A 120.2
C37 C36 H36A 120.2
C38 C37 C36 118.5(4)
C38 C37 H37A 120.7
C36 C37 H37A 120.7
C39 C38 C37 121.7(4)
C39 C38 H38A 119.2
C37 C38 H38A 119.2
C38 C39 C40 119.6(4)
C38 C39 H39A 120.2
C40 C39 H39A 120.2
C35 C40 C39 120.2(4)
C35 C40 H40A 119.9
C39 C40 H40A 119.9
C42 C41 N3 108.6(3)
C42 C41 C45 128.3(3)
N3 C41 C45 123.0(3)
C41 C42 N4 106.7(3)
C41 C42 C51 130.5(3)
N4 C42 C51 122.8(3)
C44 C43 H43A 109.5
C44 C43 H43B 109.5
H43A C43 H43B 109.5
C44 C43 H43C 109.5
H43A C43 H43C 109.5
H43B C43 H43C 109.5
C45 C44 C43 128.7(4)
C45 C44 S3 110.6(3)
C43 C44 S3 120.7(3)
C44 C45 C41 126.5(3)
C44 C45 C46 111.2(3)
C41 C45 C46 122.2(3)
C47 C46 C45 114.6(3)
C47 C46 H46A 122.7
C45 C46 H46A 122.7
C46 C47 C48 128.3(4)
C46 C47 S3 110.3(3)
C48 C47 S3 121.4(3)
C47 C48 H48A 109.5
C47 C48 H48B 109.5
H48A C48 H48B 109.5
C47 C48 H48C 109.5
H48A C48 H48C 109.5
H48B C48 H48C 109.5
C50 C49 H49A 109.5
C50 C49 H49B 109.5
H49A C49 H49B 109.5
C50 C49 H49C 109.5
H49A C49 H49C 109.5
H49B C49 H49C 109.5
C51 C50 C49 129.9(3)
C51 C50 S4 110.5(2)
C49 C50 S4 119.7(2)
C50 C51 C52 112.2(3)
C50 C51 C42 122.6(3)
C52 C51 C42 125.1(3)
C53 C52 C51 114.6(3)
C53 C52 H52A 122.7
C51 C52 H52A 122.7
C52 C53 C54 129.3(3)
C52 C53 S4 109.9(2)
C54 C53 S4 120.8(3)
C53 C54 H54A 109.5
C53 C54 H54B 109.5
H54A C54 H54B 109.5
C53 C54 H54C 109.5
H54A C54 H54C 109.5
H54B C54 H54C 109.5

loop_
_geom_bond_atom_site_label_1
_geom_bond_atom_site_label_2
_geom_bond_distance
S1 C17 1.718(3)
S1 C20 1.721(3)
S2 C26 1.699(5)
S2 C23 1.729(6)
S3 C47 1.713(4)
S3 C44 1.722(4)
S4 C53 1.715(4)
S4 C50 1.724(3)
O1 C1 1.368(6)
O1 H1A 0.8500
O2 C28 1.319(5)
O2 H2B 0.8499
N1 C7 1.309(5)
N1 C15 1.381(5)
N2 C7 1.388(4)
N2 C14 1.386(5)
N2 C8 1.418(5)
N3 C34 1.341(4)
N3 C41 1.386(4)
N4 C34 1.366(4)
N4 C42 1.400(4)
N4 C35 1.430(4)
C1 C6 1.377(5)
C1 C2 1.386(7)
C2 C3 1.390(8)
C2 H2A 0.9300
C3 C4 1.334(7)
C3 H3B 0.9300
C4 C5 1.399(6)
C4 H4A 0.9300
C5 C6 1.379(6)
C5 H5A 0.9300
C6 C7 1.479(6)
C8 C9 1.378(5)
C8 C13 1.378(5)
C9 C10 1.375(6)
C9 H9A 0.9300
C10 C11 1.372(8)
C10 H10A 0.9300
C11 C12 1.349(8)
C11 H11A 0.9300
C12 C13 1.380(7)
C12 H12A 0.9300
C13 H13A 0.9300
C14 C15 1.375(5)
C14 C18 1.467(4)
C15 C24 1.454(6)
C16 C17 1.493(5)
C16 H16A 0.9600
C16 H16B 0.9600
C16 H16C 0.9600
C17 C18 1.360(4)
C18 C19 1.420(4)
C19 C20 1.357(4)
C19 H19A 0.9300
C20 C21 1.477(4)
C21 H21A 0.9600
C21 H21B 0.9600
C21 H21C 0.9600
C22 C23 1.491(7)
C22 H22A 0.9600
C22 H22B 0.9600
C22 H22C 0.9600
C23 C24 1.364(5)
C24 C25 1.418(6)
C25 C26 1.348(6)
C25 H25A 0.9300
C26 C27 1.489(7)
C27 H27A 0.9600
C27 H27B 0.9600
C27 H27C 0.9600
C28 C33 1.398(5)
C28 C29 1.413(5)
C29 C30 1.333(6)
C29 H29A 0.9300
C30 C31 1.341(6)
C30 H30A 0.9300
C31 C32 1.360(5)
C31 H31A 0.9300
C32 C33 1.414(5)
C32 H32A 0.9300
C33 C34 1.460(4)
C35 C40 1.359(5)
C35 C36 1.368(4)
C36 C37 1.399(6)
C36 H36A 0.9300
C37 C38 1.356(7)
C37 H37A 0.9300
C38 C39 1.356(6)
C38 H38A 0.9300
C39 C40 1.370(5)
C39 H39A 0.9300
C40 H40A 0.9300
C41 C42 1.367(4)
C41 C45 1.451(4)
C42 C51 1.470(4)
C43 C44 1.498(5)
C43 H43A 0.9600
C43 H43B 0.9600
C43 H43C 0.9600
C44 C45 1.359(4)
C45 C46 1.452(5)
C46 C47 1.328(4)
C46 H46A 0.9300
C47 C48 1.515(5)
C48 H48A 0.9600
C48 H48B 0.9600
C48 H48C 0.9600
C49 C50 1.480(4)
C49 H49A 0.9600
C49 H49B 0.9600
C49 H49C 0.9600
C50 C51 1.364(4)
C51 C52 1.415(4)
C52 C53 1.352(5)
C52 H52A 0.9300
C53 C54 1.500(5)
C54 H54A 0.9600
C54 H54B 0.9600
C54 H54C 0.9600
